data_7246062
loop_
_publ_author_name
'Cai, He-Qun'
'Xin, Yu'
'Jiang, Shan'
'Bai, Feng-Ying'
'Xing, Yong-Heng'

_publ_section_title
;
 Ni(ii) and Co(ii) complexes for the selective adsorption of anionic dyes
 from aqueous solutions
;
_journal_issue 5
_journal_name_full CrystEngComm
_journal_page_first 848
_journal_page_last 858
_journal_paper_doi 10.1039/D2CE01636B
_journal_volume 25
_journal_year 2023
_chemical_formula_moiety 'C36 H27 Cl Co N10 O, 7(H2 O)'
_chemical_formula_sum 'C36 H41 Cl Co N10 O8'
_chemical_formula_weight 836.17
_space_group_crystal_system monoclinic
_space_group_IT_number 13
_space_group_name_Hall '-P 2yc'
_space_group_name_H-M_alt 'P 1 2/c 1'
_atom_sites_solution_hydrogens mixed
_atom_sites_solution_primary iterative
_atom_sites_solution_secondary difmap
_audit_creation_date 2022-01-07
_audit_creation_method
;
Olex2 1.2
(compiled 2018.05.29 svn.r3508 for OlexSys, GUI svn.r5506)
;
_audit_update_record
;
2022-01-08 deposited with the CCDC.	2022-12-28 downloaded from the CCDC.
;
_cell_angle_alpha 90
_cell_angle_beta 101.1300(10)
_cell_angle_gamma 90
_cell_formula_units_Z 4
_cell_length_a 24.2098(6)
_cell_length_b 10.0344(2)
_cell_length_c 17.4741(4)
_cell_measurement_reflns_used 9885
_cell_measurement_temperature 293
_cell_measurement_theta_max 25.021
_cell_measurement_theta_min 2.424
_cell_volume 4165.16(16)
_computing_cell_refinement 'SAINT V8.38A (?, 2016)'
_computing_data_collection 'Bruker XSCANS'
_computing_data_reduction 'SAINT V8.38A (?, 2016)'
_computing_molecular_graphics 'Olex2 (Dolomanov et al., 2009)'
_computing_publication_material 'Olex2 (Dolomanov et al., 2009)'
_computing_structure_refinement 'ShelXL (Sheldrick, 2015)'
_computing_structure_solution 'olex2.solve (Bourhis et al., 2015)'
_diffrn_ambient_temperature 293(2)
_diffrn_measured_fraction_theta_full 0.998
_diffrn_measured_fraction_theta_max 0.998
_diffrn_measurement_device_type 'CCD area detector'
_diffrn_measurement_method '\w scans'
_diffrn_radiation_monochromator graphite
_diffrn_radiation_type MoK\a
_diffrn_radiation_wavelength 0.71073
_diffrn_reflns_av_R_equivalents 0.0341
_diffrn_reflns_av_unetI/netI 0.0236
_diffrn_reflns_Laue_measured_fraction_full 0.998
_diffrn_reflns_Laue_measured_fraction_max 0.998
_diffrn_reflns_limit_h_max 28
_diffrn_reflns_limit_h_min -28
_diffrn_reflns_limit_k_max 11
_diffrn_reflns_limit_k_min -11
_diffrn_reflns_limit_l_max 20
_diffrn_reflns_limit_l_min -20
_diffrn_reflns_number 42839
_diffrn_reflns_point_group_measured_fraction_full 0.998
_diffrn_reflns_point_group_measured_fraction_max 0.998
_diffrn_reflns_theta_full 25.000
_diffrn_reflns_theta_max 25.000
_diffrn_reflns_theta_min 2.203
_diffrn_source 'fine-focus sealed tube'
_exptl_absorpt_coefficient_mu 0.536
_exptl_absorpt_correction_T_max 0.7452
_exptl_absorpt_correction_T_min 0.6886
_exptl_absorpt_correction_type multi-scan
_exptl_absorpt_process_details
;
SADABS-2016/2 (Bruker,2016/2) was used for absorption correction.
wR2(int) was 0.1260 before and 0.0511 after correction.
The Ratio of minimum to maximum transmission is 0.9240.
The \l/2 correction factor is Not present.
;
_exptl_crystal_colour 'clear light colourless'
_exptl_crystal_colour_lustre clear
_exptl_crystal_colour_modifier light
_exptl_crystal_colour_primary colourless
_exptl_crystal_density_diffrn 1.333
_exptl_crystal_density_method 'not measured'
_exptl_crystal_description block
_exptl_crystal_F_000 1740
_exptl_crystal_size_max 0.5
_exptl_crystal_size_mid 0.43
_exptl_crystal_size_min 0.36
_refine_diff_density_max 0.803
_refine_diff_density_min -0.499
_refine_diff_density_rms 0.084
_refine_ls_extinction_method none
_refine_ls_goodness_of_fit_ref 1.098
_refine_ls_hydrogen_treatment constr
_refine_ls_matrix_type full
_refine_ls_number_parameters 506
_refine_ls_number_reflns 7315
_refine_ls_number_restraints 1
_refine_ls_restrained_S_all 7.969
_refine_ls_R_factor_all 0.0840
_refine_ls_R_factor_gt 0.0674
_refine_ls_shift/su_max 0.000
_refine_ls_shift/su_mean 0.000
_refine_ls_structure_factor_coef Fsqd
_refine_ls_weighting_details 'w=1/[\s^2^(Fo^2^)+(0.1169P)^2^+5.5972P] where P=(Fo^2^+2Fc^2^)/3'
_refine_ls_weighting_scheme calc
_refine_ls_wR_factor_gt 0.2103
_refine_ls_wR_factor_ref 0.2266
_reflns_Friedel_coverage 0.000
_reflns_number_gt 5354
_reflns_number_total 7315
_reflns_threshold_expression 'I > 2\s(I)'
_cod_data_source_file d2ce01636b2.cif
_cod_data_source_block 3
_cod_depositor_comments 'Adding full bibliography for 7246059--7246062.cif.'
_cod_original_cell_volume 4165.15(16)
_cod_database_code 7246062
_shelx_shelxl_version_number 2018/3
_shelx_space_group_comment
;
The symmetry employed for this shelxl refinement is uniquely defined
by the following loop, which should always be used as a source of
symmetry information in preference to the above space-group names.
They are only intended as comments.
;
_shelx_estimated_absorpt_t_max 0.830
_shelx_estimated_absorpt_t_min 0.775
_olex2_refinement_description
;
1. Fixed Uiso
 At 1.2 times of:
  All C(H) groups, All N(H) groups
 At 1.5 times of:
  All O(H) groups, All O(H,H) groups
2. Restrained distances
 H17-H2WA
 2.2 with sigma of 0.02
3.a Riding coordinates:
 O1W(H1WA,H1WB), O2W(H2WA,H2WB), O3W(H3WA,H3WB), O4W(H4WA,H4WB), O5W(H5WA,
 H5WB), O6W(H6WA,H6WB), O7W(H7WA,H7WB)
3.b Aromatic/amide H refined with riding coordinates:
 C1(H1), C2(H2), C4(H4), C5(H5), C10(H10), C11(H11), C12(H12), C13(H13),
 C15A(H15A), C16(H16), C17(H17), C18(H18), C19(H19), C20(H20), C21(H21),
 C22(H22), C28(H28), C29(H29), C30(H30), C31(H31), C32(H32), C33(H33), C35(H35),
  C36(H36), N7(H7), N10(H10A)
3.c Idealised tetrahedral OH refined as rotating group:
 O1(H1A)
;
_olex2_submission_special_instructions 'No special instructions were received'

loop_
_space_group_symop_operation_xyz
'x, y, z'
'-x, y, -z+1/2'
'-x, -y, -z'
'x, -y, z-1/2'

loop_
_atom_site_label
_atom_site_type_symbol
_atom_site_fract_x
_atom_site_fract_y
_atom_site_fract_z
_atom_site_U_iso_or_equiv
_atom_site_adp_type
_atom_site_occupancy
_atom_site_site_symmetry_order
_atom_site_calc_flag
_atom_site_refinement_flags_posn
_atom_site_refinement_flags_adp
_atom_site_refinement_flags_occupancy
_atom_site_disorder_assembly
_atom_site_disorder_group
Co Co 0.25019(2) 0.51833(5) 0.74773(3) 0.0294(2) Uani 1 1 d . . . . .
Cl1 Cl 0.29938(5) 0.52468(12) 0.88249(7) 0.0589(3) Uani 1 1 d . . . . .
C1 C 0.36475(15) 0.6511(4) 0.7457(2) 0.0373(8) Uani 1 1 d . . . . .
H1 H 0.377605 0.576749 0.775648 0.045 Uiso 1 1 calc R . . . .
C2 C 0.40360(15) 0.7393(4) 0.7277(2) 0.0364(8) Uani 1 1 d . . . . .
H2 H 0.441868 0.723306 0.744377 0.044 Uiso 1 1 calc R . . . .
C3 C 0.38551(14) 0.8522(3) 0.6845(2) 0.0293(7) Uani 1 1 d . . . . .
C4 C 0.32798(15) 0.8693(3) 0.6601(2) 0.0342(8) Uani 1 1 d . . . . .
H4 H 0.313975 0.943210 0.630479 0.041 Uiso 1 1 calc R . . . .
C5 C 0.29178(15) 0.7752(3) 0.6802(2) 0.0351(8) Uani 1 1 d . . . . .
H5 H 0.253298 0.788184 0.663534 0.042 Uiso 1 1 calc R . . . .
C6 C 0.42617(14) 0.9494(4) 0.6635(2) 0.0318(8) Uani 1 1 d . . . . .
C7 C 0.49909(15) 1.0164(4) 0.6204(2) 0.0341(8) Uani 1 1 d . . . . .
C8 C 0.42431(14) 1.0851(4) 0.6598(2) 0.0328(8) Uani 1 1 d . . . . .
C9 C 0.55198(15) 1.0166(4) 0.5897(2) 0.0353(8) Uani 1 1 d . . . . .
C10 C 0.58197(17) 0.9010(4) 0.5858(3) 0.0474(10) Uani 1 1 d . . . . .
H10 H 0.568723 0.820194 0.601103 0.057 Uiso 1 1 calc R . . . .
C11 C 0.63187(19) 0.9064(5) 0.5588(3) 0.0593(12) Uani 1 1 d . . . . .
H11 H 0.651754 0.827593 0.556620 0.071 Uiso 1 1 calc R . . . .
C12 C 0.62347(19) 1.1283(5) 0.5383(3) 0.0590(12) Uani 1 1 d . . . . .
H12 H 0.637311 1.207207 0.521362 0.071 Uiso 1 1 calc R . . . .
C13 C 0.57317(17) 1.1330(4) 0.5646(2) 0.0469(10) Uani 1 1 d . . . . .
H13 H 0.553965 1.213122 0.565351 0.056 Uiso 1 1 calc R . . . .
C14 C 0.38307(14) 1.1810(3) 0.6786(2) 0.0302(7) Uani 1 1 d . . . . .
C15A C 0.35764(15) 1.1647(3) 0.7428(2) 0.0343(8) Uani 1 1 d . . . . .
H15A H 0.365792 1.089991 0.774455 0.041 Uiso 1 1 calc R . . . .
C16 C 0.32057(15) 1.2585(4) 0.7595(2) 0.0368(8) Uani 1 1 d . . . . .
H16 H 0.304622 1.245718 0.803320 0.044 Uiso 1 1 calc R . . . .
C17 C 0.33008(17) 1.3818(4) 0.6528(2) 0.0413(9) Uani 1 1 d . . . . .
H17 H 0.319826 1.454933 0.620463 0.050 Uiso 1 1 calc DR . . . .
C18 C 0.36870(16) 1.2941(4) 0.6339(2) 0.0422(9) Uani 1 1 d . . . . .
H18 H 0.385249 1.310585 0.591028 0.051 Uiso 1 1 calc R . . . .
C19 C 0.16713(16) 0.3881(4) 0.8396(2) 0.0361(8) Uani 1 1 d . . . . .
H19 H 0.176335 0.463624 0.870243 0.043 Uiso 1 1 calc R . . . .
C20 C 0.12917(15) 0.3014(4) 0.8593(2) 0.0364(8) Uani 1 1 d . . . . .
H20 H 0.112113 0.319779 0.901498 0.044 Uiso 1 1 calc R . . . .
C21 C 0.17905(15) 0.2602(3) 0.7360(2) 0.0355(8) Uani 1 1 d . . . . .
H21 H 0.195407 0.246571 0.692603 0.043 Uiso 1 1 calc R . . . .
C22 C 0.14267(15) 0.1655(3) 0.7535(2) 0.0342(8) Uani 1 1 d . . . . .
H22 H 0.135880 0.088504 0.723471 0.041 Uiso 1 1 calc R . . . .
C23 C 0.11582(14) 0.1849(3) 0.8164(2) 0.0315(8) Uani 1 1 d . . . . .
C24 C 0.07621(14) 0.0863(4) 0.8362(2) 0.0337(8) Uani 1 1 d . . . . .
C25 C 0.07538(14) -0.0504(3) 0.8328(2) 0.0304(7) Uani 1 1 d . . . . .
C26 C 0.00257(15) 0.0115(4) 0.8779(2) 0.0334(8) Uani 1 1 d . . . . .
C27 C 0.11608(14) -0.1443(3) 0.8110(2) 0.0308(8) Uani 1 1 d . . . . .
C28 C 0.17376(15) -0.1277(4) 0.8342(2) 0.0376(8) Uani 1 1 d . . . . .
H28 H 0.188032 -0.053111 0.862981 0.045 Uiso 1 1 calc R . . . .
C29 C 0.20968(15) -0.2222(4) 0.8146(2) 0.0381(9) Uani 1 1 d . . . . .
H29 H 0.248147 -0.211033 0.832420 0.046 Uiso 1 1 calc R . . . .
C30 C 0.13655(15) -0.3440(4) 0.7477(2) 0.0364(8) Uani 1 1 d . . . . .
H30 H 0.123464 -0.417284 0.716941 0.044 Uiso 1 1 calc R . . . .
C31 C 0.09770(15) -0.2561(4) 0.7668(2) 0.0362(8) Uani 1 1 d . . . . .
H31 H 0.059396 -0.271685 0.750127 0.043 Uiso 1 1 calc R . . . .
C32 C -0.07561(17) -0.1143(5) 0.9166(2) 0.0471(10) Uani 1 1 d . . . . .
H32 H -0.060313 -0.193175 0.902135 0.057 Uiso 1 1 calc R . . . .
C33 C -0.1251(2) -0.1151(6) 0.9453(3) 0.0652(14) Uani 1 1 d . . . . .
H33 H -0.142290 -0.196899 0.949882 0.078 Uiso 1 1 calc R . . . .
C34 C -0.04943(15) 0.0066(4) 0.9101(2) 0.0362(8) Uani 1 1 d . . . . .
C35 C -0.07328(17) 0.1202(5) 0.9347(3) 0.0485(10) Uani 1 1 d . . . . .
H35 H -0.056086 0.202800 0.933056 0.058 Uiso 1 1 calc R . . . .
C36 C -0.1229(2) 0.1091(6) 0.9616(3) 0.0613(13) Uani 1 1 d . . . . .
H36 H -0.138725 0.186551 0.977083 0.074 Uiso 1 1 calc R . . . .
N1 N 0.19222(12) 0.3704(3) 0.77760(18) 0.0337(7) Uani 1 1 d . . . . .
N2 N 0.30877(12) 0.6672(3) 0.72187(18) 0.0333(7) Uani 1 1 d . . . . .
N3 N 0.30613(12) 1.3675(3) 0.71615(18) 0.0345(7) Uani 1 1 d . . . . .
N4 N 0.19216(12) -0.3294(3) 0.77121(18) 0.0325(7) Uani 1 1 d . . . . .
N5 N -0.14982(17) -0.0055(5) 0.9668(3) 0.0652(12) Uani 1 1 d . . . . .
N6 N 0.65293(16) 1.0184(5) 0.5359(3) 0.0621(11) Uani 1 1 d . . . . .
N7 N 0.02896(12) -0.0956(3) 0.85881(17) 0.0343(7) Uani 1 1 d . . . . .
H7 H 0.018904 -0.177304 0.862110 0.041 Uiso 1 1 calc R . . . .
N8 N 0.02926(12) 0.1243(3) 0.86559(18) 0.0348(7) Uani 1 1 d . . . . .
N9 N 0.47401(12) 0.9053(3) 0.63906(17) 0.0336(7) Uani 1 1 d . . . . .
N10 N 0.47121(12) 1.1255(3) 0.63274(18) 0.0356(7) Uani 1 1 d . . . . .
H10A H 0.480707 1.206295 0.625213 0.043 Uiso 1 1 calc R . . . .
O1 O 0.20573(10) 0.5162(2) 0.62210(15) 0.0370(6) Uani 1 1 d . . . . .
H1A H 0.172975 0.539900 0.619136 0.056 Uiso 1 1 calc GR . . . .
O1W O 0.23965(13) 0.8863(3) 0.4718(2) 0.0681(9) Uani 1 1 d . . . . .
H1WA H 0.217919 0.853033 0.432393 0.102 Uiso 1 1 d R . . . .
H1WB H 0.227029 0.961743 0.482353 0.102 Uiso 1 1 d R . . . .
O2W O 0.25990(17) 0.3735(4) 0.0159(2) 0.0851(11) Uani 1 1 d . . . . .
H2WA H 0.289590 0.404315 0.044437 0.128 Uiso 1 1 d DR . . . .
H2WB H 0.231210 0.402095 0.032237 0.128 Uiso 1 1 d R . . . .
O3W O 0.48171(17) 0.6119(4) 0.3241(3) 0.0874(12) Uani 1 1 d . . . . .
H3WA H 0.460057 0.608277 0.279666 0.131 Uiso 1 1 d R . . . .
H3WB H 0.505577 0.548927 0.328176 0.131 Uiso 1 1 d R . . . .
O4W O 0.48564(14) 0.3707(3) 0.09010(19) 0.0628(9) Uani 1 1 d . . . . .
H4WA H 0.508380 0.434479 0.087760 0.094 Uiso 1 1 d R . . . .
H4WB H 0.503280 0.297099 0.092620 0.094 Uiso 1 1 d R . . . .
O5W O 0.4196(2) 0.4675(7) 0.4775(4) 0.151(2) Uani 1 1 d . . . . .
H5WA H 0.415383 0.391034 0.456286 0.227 Uiso 1 1 d R . . . .
H5WB H 0.410563 0.527274 0.442856 0.227 Uiso 1 1 d R . . . .
O6W O 0.09342(19) 0.4992(5) 0.0572(3) 0.1111(18) Uani 1 1 d . . . . .
H6WA H 0.109361 0.561540 0.036663 0.167 Uiso 1 1 d R . . . .
H6WB H 0.101841 0.424600 0.039343 0.167 Uiso 1 1 d R . . . .
O7W O 0.01712(11) 0.5958(3) 0.17180(17) 0.0462(7) Uani 1 1 d . . . . .
H7WA H 0.030437 0.658712 0.148262 0.069 Uiso 1 1 d R . . . .
H7WB H 0.019387 0.522952 0.147802 0.069 Uiso 1 1 d R . . . .

loop_
_atom_site_aniso_label
_atom_site_aniso_U_11
_atom_site_aniso_U_22
_atom_site_aniso_U_33
_atom_site_aniso_U_23
_atom_site_aniso_U_13
_atom_site_aniso_U_12
Co 0.0258(3) 0.0239(3) 0.0418(3) 0.00143(18) 0.0148(2) -0.00048(17)
Cl1 0.0513(7) 0.0692(8) 0.0575(7) 0.0100(5) 0.0141(5) -0.0053(5)
C1 0.0280(19) 0.0324(19) 0.052(2) 0.0099(16) 0.0106(16) 0.0027(15)
C2 0.0242(18) 0.036(2) 0.050(2) 0.0052(16) 0.0103(16) 0.0016(15)
C3 0.0283(18) 0.0262(17) 0.0366(18) -0.0015(14) 0.0142(14) -0.0018(14)
C4 0.0292(19) 0.0284(18) 0.047(2) 0.0053(15) 0.0111(16) 0.0007(14)
C5 0.0248(18) 0.0337(19) 0.049(2) -0.0004(16) 0.0118(16) -0.0022(15)
C6 0.0264(18) 0.0326(19) 0.0390(19) 0.0015(15) 0.0128(15) -0.0022(14)
C7 0.0268(19) 0.041(2) 0.0382(19) -0.0011(15) 0.0145(15) -0.0003(15)
C8 0.0292(19) 0.0300(18) 0.043(2) 0.0016(15) 0.0159(16) -0.0007(14)
C9 0.0265(19) 0.047(2) 0.0345(19) 0.0000(16) 0.0115(15) -0.0041(16)
C10 0.036(2) 0.052(2) 0.060(3) -0.008(2) 0.0236(19) -0.0031(18)
C11 0.044(3) 0.068(3) 0.074(3) -0.010(2) 0.032(2) 0.001(2)
C12 0.044(3) 0.072(3) 0.068(3) 0.017(2) 0.029(2) -0.006(2)
C13 0.038(2) 0.052(2) 0.055(2) 0.011(2) 0.0221(19) 0.0014(18)
C14 0.0289(18) 0.0237(17) 0.0401(19) -0.0007(14) 0.0119(15) -0.0010(14)
C15A 0.036(2) 0.0274(18) 0.042(2) 0.0035(15) 0.0148(16) 0.0034(15)
C16 0.037(2) 0.0331(19) 0.046(2) 0.0054(16) 0.0206(17) 0.0036(15)
C17 0.047(2) 0.0320(19) 0.050(2) 0.0091(16) 0.0229(19) 0.0093(17)
C18 0.044(2) 0.038(2) 0.051(2) 0.0048(17) 0.0254(18) 0.0046(17)
C19 0.040(2) 0.0295(18) 0.043(2) -0.0037(15) 0.0176(17) -0.0053(15)
C20 0.035(2) 0.037(2) 0.042(2) -0.0018(16) 0.0201(16) -0.0012(16)
C21 0.034(2) 0.0339(19) 0.043(2) -0.0025(16) 0.0178(16) -0.0035(15)
C22 0.0343(19) 0.0292(18) 0.042(2) -0.0063(15) 0.0155(16) -0.0051(15)
C23 0.0278(18) 0.0292(18) 0.0394(19) 0.0034(14) 0.0114(15) -0.0007(14)
C24 0.0262(18) 0.0348(19) 0.044(2) 0.0008(15) 0.0167(16) -0.0008(15)
C25 0.0276(18) 0.0275(17) 0.0387(19) 0.0000(14) 0.0130(15) -0.0010(14)
C26 0.0246(18) 0.041(2) 0.0373(19) 0.0020(15) 0.0133(15) -0.0012(15)
C27 0.0270(18) 0.0313(18) 0.0361(18) 0.0033(14) 0.0112(14) 0.0003(14)
C28 0.032(2) 0.0294(18) 0.053(2) -0.0083(16) 0.0125(17) -0.0029(15)
C29 0.0216(18) 0.040(2) 0.054(2) -0.0060(17) 0.0119(16) -0.0047(15)
C30 0.033(2) 0.0309(19) 0.045(2) -0.0079(15) 0.0086(16) -0.0015(15)
C31 0.0255(18) 0.038(2) 0.046(2) -0.0037(16) 0.0097(16) -0.0023(15)
C32 0.040(2) 0.058(3) 0.048(2) 0.0020(19) 0.0211(19) -0.0085(19)
C33 0.048(3) 0.084(4) 0.070(3) -0.003(3) 0.028(2) -0.024(3)
C34 0.0252(19) 0.051(2) 0.0347(19) 0.0024(16) 0.0114(16) -0.0012(16)
C35 0.036(2) 0.058(3) 0.057(3) -0.007(2) 0.0230(19) -0.0033(19)
C36 0.046(3) 0.081(3) 0.064(3) -0.011(3) 0.028(2) 0.004(2)
N1 0.0317(16) 0.0279(15) 0.0454(17) -0.0019(13) 0.0171(14) -0.0030(12)
N2 0.0289(16) 0.0256(15) 0.0487(18) 0.0017(13) 0.0154(13) -0.0013(12)
N3 0.0346(17) 0.0283(15) 0.0449(17) 0.0034(13) 0.0181(14) 0.0029(12)
N4 0.0280(16) 0.0266(15) 0.0446(17) -0.0012(12) 0.0115(13) 0.0002(12)
N5 0.041(2) 0.094(3) 0.070(3) -0.006(2) 0.033(2) -0.007(2)
N6 0.038(2) 0.088(3) 0.069(3) -0.003(2) 0.031(2) 0.000(2)
N7 0.0305(16) 0.0293(15) 0.0468(18) -0.0007(13) 0.0164(14) -0.0056(12)
N8 0.0254(15) 0.0397(17) 0.0435(17) -0.0023(13) 0.0169(13) -0.0024(13)
N9 0.0276(16) 0.0352(16) 0.0413(17) -0.0010(13) 0.0145(13) -0.0048(12)
N10 0.0341(17) 0.0274(15) 0.0491(18) 0.0028(13) 0.0179(14) -0.0027(12)
O1 0.0262(13) 0.0392(14) 0.0530(16) 0.0126(11) 0.0261(12) 0.0075(11)
O1W 0.0492(19) 0.062(2) 0.099(3) 0.0072(18) 0.0284(18) 0.0069(15)
O2W 0.094(3) 0.072(2) 0.092(3) -0.003(2) 0.023(2) -0.002(2)
O3W 0.080(3) 0.067(2) 0.114(3) 0.011(2) 0.015(2) 0.003(2)
O4W 0.075(2) 0.0304(15) 0.088(2) -0.0014(15) 0.0279(18) -0.0089(14)
O5W 0.091(4) 0.210(7) 0.161(6) 0.000(5) 0.047(4) 0.013(4)
O6W 0.073(3) 0.140(4) 0.127(4) 0.057(3) 0.036(3) 0.035(3)
O7W 0.0402(15) 0.0338(14) 0.0684(18) -0.0020(13) 0.0200(14) 0.0052(12)

loop_
_atom_type_symbol
_atom_type_description
_atom_type_scat_dispersion_real
_atom_type_scat_dispersion_imag
_atom_type_scat_source
C C 0.0033 0.0016 'International Tables Vol C Tables 4.2.6.8 and 6.1.1.4'
H H 0.0000 0.0000 'International Tables Vol C Tables 4.2.6.8 and 6.1.1.4'
Cl Cl 0.1484 0.1585 'International Tables Vol C Tables 4.2.6.8 and 6.1.1.4'
Co Co 0.3494 0.9721 'International Tables Vol C Tables 4.2.6.8 and 6.1.1.4'
N N 0.0061 0.0033 'International Tables Vol C Tables 4.2.6.8 and 6.1.1.4'
O O 0.0106 0.0060 'International Tables Vol C Tables 4.2.6.8 and 6.1.1.4'

loop_
_geom_angle_atom_site_label_1
_geom_angle_atom_site_label_2
_geom_angle_atom_site_label_3
_geom_angle
_geom_angle_site_symmetry_1
_geom_angle_site_symmetry_3
_geom_angle_publ_flag
N1 Co Cl1 90.21(9) . . ?
N1 Co O1 91.05(10) . . ?
N2 Co Cl1 88.04(9) . . ?
N2 Co N1 178.18(11) . . ?
N2 Co N3 87.82(11) . 1_545 ?
N2 Co N4 91.59(12) . 1_565 ?
N2 Co O1 90.70(10) . . ?
N3 Co Cl1 92.96(9) 1_545 . ?
N3 Co N1 92.77(12) 1_545 . ?
N3 Co O1 87.11(10) 1_545 . ?
N4 Co Cl1 90.71(9) 1_565 . ?
N4 Co N1 87.94(11) 1_565 . ?
N4 Co N3 176.26(11) 1_565 1_545 ?
N4 Co O1 89.20(10) 1_565 . ?
O1 Co Cl1 178.74(7) . . ?
C2 C1 H1 118.5 . . ?
N2 C1 H1 118.5 . . ?
N2 C1 C2 123.0(3) . . ?
C1 C2 H2 120.2 . . ?
C1 C2 C3 119.6(3) . . ?
C3 C2 H2 120.2 . . ?
C2 C3 C4 117.5(3) . . ?
C2 C3 C6 121.2(3) . . ?
C4 C3 C6 121.2(3) . . ?
C3 C4 H4 120.4 . . ?
C5 C4 C3 119.1(3) . . ?
C5 C4 H4 120.4 . . ?
C4 C5 H5 118.2 . . ?
N2 C5 C4 123.7(3) . . ?
N2 C5 H5 118.2 . . ?
C8 C6 C3 130.7(3) . . ?
C8 C6 N9 109.1(3) . . ?
N9 C6 C3 120.1(3) . . ?
N9 C7 C9 123.6(3) . . ?
N10 C7 C9 124.1(3) . . ?
N10 C7 N9 112.3(3) . . ?
C6 C8 C14 131.4(3) . . ?
C6 C8 N10 106.8(3) . . ?
N10 C8 C14 121.8(3) . . ?
C10 C9 C7 121.2(3) . . ?
C10 C9 C13 117.7(4) . . ?
C13 C9 C7 121.1(4) . . ?
C9 C10 H10 120.4 . . ?
C9 C10 C11 119.3(4) . . ?
C11 C10 H10 120.4 . . ?
C10 C11 H11 118.4 . . ?
N6 C11 C10 123.3(5) . . ?
N6 C11 H11 118.4 . . ?
C13 C12 H12 118.1 . . ?
N6 C12 H12 118.1 . . ?
N6 C12 C13 123.8(4) . . ?
C9 C13 C12 118.8(4) . . ?
C9 C13 H13 120.6 . . ?
C12 C13 H13 120.6 . . ?
C15A C14 C8 122.0(3) . . ?
C18 C14 C8 121.3(3) . . ?
C18 C14 C15A 116.7(3) . . ?
C14 C15A H15A 119.9 . . ?
C16 C15A C14 120.1(3) . . ?
C16 C15A H15A 119.9 . . ?
C15A C16 H16 118.3 . . ?
N3 C16 C15A 123.4(3) . . ?
N3 C16 H16 118.3 . . ?
C18 C17 H17 118.3 . . ?
N3 C17 H17 118.3 . . ?
N3 C17 C18 123.3(3) . . ?
C14 C18 H18 120.0 . . ?
C17 C18 C14 120.0(3) . . ?
C17 C18 H18 120.0 . . ?
C20 C19 H19 118.3 . . ?
N1 C19 H19 118.3 . . ?
N1 C19 C20 123.4(3) . . ?
C19 C20 H20 120.0 . . ?
C19 C20 C23 119.9(3) . . ?
C23 C20 H20 120.0 . . ?
C22 C21 H21 118.3 . . ?
N1 C21 H21 118.3 . . ?
N1 C21 C22 123.5(3) . . ?
C21 C22 H22 120.1 . . ?
C21 C22 C23 119.8(3) . . ?
C23 C22 H22 120.1 . . ?
C20 C23 C22 116.5(3) . . ?
C20 C23 C24 122.3(3) . . ?
C22 C23 C24 121.2(3) . . ?
C25 C24 C23 132.0(3) . . ?
C25 C24 N8 106.5(3) . . ?
N8 C24 C23 121.5(3) . . ?
C24 C25 C27 130.4(3) . . ?
N7 C25 C24 108.8(3) . . ?
N7 C25 C27 120.6(3) . . ?
N7 C26 C34 123.9(3) . . ?
N7 C26 N8 111.9(3) . . ?
N8 C26 C34 124.2(3) . . ?
C28 C27 C25 122.4(3) . . ?
C31 C27 C25 120.4(3) . . ?
C31 C27 C28 117.2(3) . . ?
C27 C28 H28 120.2 . . ?
C29 C28 C27 119.6(3) . . ?
C29 C28 H28 120.2 . . ?
C28 C29 H29 118.3 . . ?
N4 C29 C28 123.4(3) . . ?
N4 C29 H29 118.3 . . ?
C31 C30 H30 118.3 . . ?
N4 C30 H30 118.3 . . ?
N4 C30 C31 123.4(3) . . ?
C27 C31 H31 120.2 . . ?
C30 C31 C27 119.5(3) . . ?
C30 C31 H31 120.2 . . ?
C33 C32 H32 120.7 . . ?
C34 C32 H32 120.7 . . ?
C34 C32 C33 118.5(4) . . ?
C32 C33 H33 118.0 . . ?
N5 C33 C32 124.1(5) . . ?
N5 C33 H33 118.0 . . ?
C32 C34 C26 119.9(4) . . ?
C35 C34 C26 122.0(4) . . ?
C35 C34 C32 118.1(4) . . ?
C34 C35 H35 120.6 . . ?
C36 C35 C34 118.9(4) . . ?
C36 C35 H35 120.6 . . ?
C35 C36 H36 117.8 . . ?
N5 C36 C35 124.3(5) . . ?
N5 C36 H36 117.8 . . ?
C19 N1 Co 120.9(2) . . ?
C21 N1 Co 122.3(2) . . ?
C21 N1 C19 116.8(3) . . ?
C1 N2 Co 120.8(2) . . ?
C5 N2 Co 122.1(2) . . ?
C5 N2 C1 117.0(3) . . ?
C16 N3 Co 122.2(2) . 1_565 ?
C16 N3 C17 116.4(3) . . ?
C17 N3 Co 121.4(2) . 1_565 ?
C29 N4 Co 121.9(2) . 1_545 ?
C29 N4 C30 116.9(3) . . ?
C30 N4 Co 121.0(2) . 1_545 ?
C36 N5 C33 116.0(4) . . ?
C12 N6 C11 117.2(4) . . ?
C25 N7 H7 126.8 . . ?
C26 N7 C25 106.3(3) . . ?
C26 N7 H7 126.8 . . ?
C26 N8 C24 106.4(3) . . ?
C7 N9 C6 104.8(3) . . ?
C7 N10 C8 107.1(3) . . ?
C7 N10 H10A 126.5 . . ?
C8 N10 H10A 126.5 . . ?
Co O1 H1A 109.5 . . ?
H1WA O1W H1WB 109.4 . . ?
H2WA O2W H2WB 109.5 . . ?
H3WA O3W H3WB 109.5 . . ?
H4WA O4W H4WB 109.4 . . ?
H5WA O5W H5WB 109.5 . . ?
H6WA O6W H6WB 109.5 . . ?
H7WA O7W H7WB 109.5 . . ?

loop_
_geom_bond_atom_site_label_1
_geom_bond_atom_site_label_2
_geom_bond_distance
_geom_bond_site_symmetry_2
_geom_bond_publ_flag
Co Cl1 2.4259(13) . ?
Co N1 2.174(3) . ?
Co N2 2.167(3) . ?
Co N3 2.172(3) 1_545 ?
Co N4 2.168(3) 1_565 ?
Co O1 2.251(3) . ?
C1 H1 0.9300 . ?
C1 C2 1.371(5) . ?
C1 N2 1.348(5) . ?
C2 H2 0.9300 . ?
C2 C3 1.385(5) . ?
C3 C4 1.386(5) . ?
C3 C6 1.481(5) . ?
C4 H4 0.9300 . ?
C4 C5 1.379(5) . ?
C5 H5 0.9300 . ?
C5 N2 1.326(5) . ?
C6 C8 1.363(5) . ?
C6 N9 1.382(4) . ?
C7 C9 1.481(5) . ?
C7 N9 1.340(5) . ?
C7 N10 1.325(5) . ?
C8 C14 1.469(5) . ?
C8 N10 1.373(4) . ?
C9 C10 1.377(6) . ?
C9 C13 1.381(6) . ?
C10 H10 0.9300 . ?
C10 C11 1.380(6) . ?
C11 H11 0.9300 . ?
C11 N6 1.328(6) . ?
C12 H12 0.9300 . ?
C12 C13 1.383(6) . ?
C12 N6 1.318(6) . ?
C13 H13 0.9300 . ?
C14 C15A 1.390(5) . ?
C14 C18 1.383(5) . ?
C15A H15A 0.9300 . ?
C15A C16 1.370(5) . ?
C16 H16 0.9300 . ?
C16 N3 1.339(5) . ?
C17 H17 0.9300 . ?
C17 C18 1.370(5) . ?
C17 N3 1.353(5) . ?
C18 H18 0.9300 . ?
C19 H19 0.9300 . ?
C19 C20 1.358(5) . ?
C19 N1 1.352(5) . ?
C20 H20 0.9300 . ?
C20 C23 1.393(5) . ?
C21 H21 0.9300 . ?
C21 C22 1.370(5) . ?
C21 N1 1.329(5) . ?
C22 H22 0.9300 . ?
C22 C23 1.396(5) . ?
C23 C24 1.464(5) . ?
C24 C25 1.373(5) . ?
C24 N8 1.388(4) . ?
C25 C27 1.466(5) . ?
C25 N7 1.369(4) . ?
C26 C34 1.475(5) . ?
C26 N7 1.326(5) . ?
C26 N8 1.342(5) . ?
C27 C28 1.387(5) . ?
C27 C31 1.386(5) . ?
C28 H28 0.9300 . ?
C28 C29 1.374(5) . ?
C29 H29 0.9300 . ?
C29 N4 1.337(5) . ?
C30 H30 0.9300 . ?
C30 C31 1.376(5) . ?
C30 N4 1.338(5) . ?
C31 H31 0.9300 . ?
C32 H32 0.9300 . ?
C32 C33 1.385(6) . ?
C32 C34 1.384(6) . ?
C33 H33 0.9300 . ?
C33 N5 1.340(7) . ?
C34 C35 1.383(6) . ?
C35 H35 0.9300 . ?
C35 C36 1.377(6) . ?
C36 H36 0.9300 . ?
C36 N5 1.333(7) . ?
N7 H7 0.8600 . ?
N10 H10A 0.8600 . ?
O1 H1A 0.8200 . ?
O1W H1WA 0.8500 . ?
O1W H1WB 0.8501 . ?
O2W H2WA 0.8500 . ?
O2W H2WB 0.8502 . ?
O3W H3WA 0.8500 . ?
O3W H3WB 0.8502 . ?
O4W H4WA 0.8502 . ?
O4W H4WB 0.8501 . ?
O5W H5WA 0.8502 . ?
O5W H5WB 0.8500 . ?
O6W H6WA 0.8500 . ?
O6W H6WB 0.8502 . ?
O7W H7WA 0.8501 . ?
O7W H7WB 0.8500 . ?

loop_
_geom_hbond_atom_site_label_D
_geom_hbond_atom_site_label_H
_geom_hbond_atom_site_label_A
_geom_hbond_distance_DH
_geom_hbond_distance_HA
_geom_hbond_distance_DA
_geom_hbond_angle_DHA
_geom_hbond_site_symmetry_A
_geom_hbond_publ_flag
O3W H3WB O4W 0.85 2.27 2.876(5) 128.1 2_655 yes

loop_
_geom_torsion_atom_site_label_1
_geom_torsion_atom_site_label_2
_geom_torsion_atom_site_label_3
_geom_torsion_atom_site_label_4
_geom_torsion
_geom_torsion_site_symmetry_1
_geom_torsion_site_symmetry_2
_geom_torsion_site_symmetry_3
_geom_torsion_site_symmetry_4
_geom_torsion_publ_flag
C1 C2 C3 C4 -1.2(5) . . . . ?
C1 C2 C3 C6 -179.7(3) . . . . ?
C2 C1 N2 Co 176.9(3) . . . . ?
C2 C1 N2 C5 -0.9(6) . . . . ?
C2 C3 C4 C5 0.7(5) . . . . ?
C2 C3 C6 C8 -141.8(4) . . . . ?
C2 C3 C6 N9 42.0(5) . . . . ?
C3 C4 C5 N2 -0.3(6) . . . . ?
C3 C6 C8 C14 3.2(7) . . . . ?
C3 C6 C8 N10 -176.4(3) . . . . ?
C3 C6 N9 C7 176.2(3) . . . . ?
C4 C3 C6 C8 39.8(6) . . . . ?
C4 C3 C6 N9 -136.4(4) . . . . ?
C4 C5 N2 Co -177.4(3) . . . . ?
C4 C5 N2 C1 0.4(5) . . . . ?
C6 C3 C4 C5 179.1(3) . . . . ?
C6 C8 C14 C15A 39.6(6) . . . . ?
C6 C8 C14 C18 -142.0(4) . . . . ?
C6 C8 N10 C7 0.6(4) . . . . ?
C7 C9 C10 C11 -178.1(4) . . . . ?
C7 C9 C13 C12 178.3(4) . . . . ?
C8 C6 N9 C7 -0.8(4) . . . . ?
C8 C14 C15A C16 178.1(3) . . . . ?
C8 C14 C18 C17 180.0(4) . . . . ?
C9 C7 N9 C6 -178.9(3) . . . . ?
C9 C7 N10 C8 179.0(3) . . . . ?
C9 C10 C11 N6 -0.2(7) . . . . ?
C10 C9 C13 C12 -1.1(6) . . . . ?
C10 C11 N6 C12 -1.2(8) . . . . ?
C13 C9 C10 C11 1.3(6) . . . . ?
C13 C12 N6 C11 1.4(8) . . . . ?
C14 C8 N10 C7 -179.1(3) . . . . ?
C14 C15A C16 N3 1.0(6) . . . . ?
C15A C14 C18 C17 -1.5(6) . . . . ?
C15A C16 N3 Co -177.1(3) . . . 1_565 ?
C15A C16 N3 C17 0.3(6) . . . . ?
C18 C14 C15A C16 -0.4(5) . . . . ?
C18 C17 N3 Co 175.1(3) . . . 1_565 ?
C18 C17 N3 C16 -2.3(6) . . . . ?
C19 C20 C23 C22 -0.8(5) . . . . ?
C19 C20 C23 C24 178.5(3) . . . . ?
C20 C19 N1 Co 177.7(3) . . . . ?
C20 C19 N1 C21 -1.4(6) . . . . ?
C20 C23 C24 C25 -143.4(4) . . . . ?
C20 C23 C24 N8 35.5(5) . . . . ?
C21 C22 C23 C20 -1.3(5) . . . . ?
C21 C22 C23 C24 179.3(3) . . . . ?
C22 C21 N1 Co -180.0(3) . . . . ?
C22 C21 N1 C19 -0.9(5) . . . . ?
C22 C23 C24 C25 35.9(6) . . . . ?
C22 C23 C24 N8 -145.2(4) . . . . ?
C23 C24 C25 C27 3.1(7) . . . . ?
C23 C24 C25 N7 179.4(4) . . . . ?
C23 C24 N8 C26 -179.5(3) . . . . ?
C24 C25 C27 C28 40.9(6) . . . . ?
C24 C25 C27 C31 -140.4(4) . . . . ?
C24 C25 N7 C26 -0.3(4) . . . . ?
C25 C24 N8 C26 -0.3(4) . . . . ?
C25 C27 C28 C29 177.3(3) . . . . ?
C25 C27 C31 C30 -179.2(3) . . . . ?
C26 C34 C35 C36 177.8(4) . . . . ?
C27 C25 N7 C26 176.4(3) . . . . ?
C27 C28 C29 N4 2.4(6) . . . . ?
C28 C27 C31 C30 -0.4(5) . . . . ?
C28 C29 N4 Co -176.2(3) . . . 1_545 ?
C28 C29 N4 C30 -1.2(6) . . . . ?
C31 C27 C28 C29 -1.4(5) . . . . ?
C31 C30 N4 Co 174.3(3) . . . 1_545 ?
C31 C30 N4 C29 -0.8(5) . . . . ?
C32 C33 N5 C36 -2.0(8) . . . . ?
C32 C34 C35 C36 -2.5(6) . . . . ?
C33 C32 C34 C26 -178.5(4) . . . . ?
C33 C32 C34 C35 1.8(6) . . . . ?
C34 C26 N7 C25 -179.0(3) . . . . ?
C34 C26 N8 C24 179.2(3) . . . . ?
C34 C32 C33 N5 0.5(8) . . . . ?
C34 C35 C36 N5 1.0(8) . . . . ?
C35 C36 N5 C33 1.2(8) . . . . ?
N1 C19 C20 C23 2.3(6) . . . . ?
N1 C21 C22 C23 2.3(6) . . . . ?
N2 C1 C2 C3 1.4(6) . . . . ?
N3 C17 C18 C14 3.0(6) . . . . ?
N4 C30 C31 C27 1.6(6) . . . . ?
N6 C12 C13 C9 -0.2(7) . . . . ?
N7 C25 C27 C28 -135.0(4) . . . . ?
N7 C25 C27 C31 43.7(5) . . . . ?
N7 C26 C34 C32 -4.6(6) . . . . ?
N7 C26 C34 C35 175.1(4) . . . . ?
N7 C26 N8 C24 0.1(4) . . . . ?
N8 C24 C25 C27 -175.9(3) . . . . ?
N8 C24 C25 N7 0.4(4) . . . . ?
N8 C26 C34 C32 176.4(4) . . . . ?
N8 C26 C34 C35 -3.9(6) . . . . ?
N8 C26 N7 C25 0.1(4) . . . . ?
N9 C6 C8 C14 179.8(4) . . . . ?
N9 C6 C8 N10 0.1(4) . . . . ?
N9 C7 C9 C10 -6.7(6) . . . . ?
N9 C7 C9 C13 173.9(4) . . . . ?
N9 C7 N10 C8 -1.1(4) . . . . ?
N10 C7 C9 C10 173.2(4) . . . . ?
N10 C7 C9 C13 -6.2(6) . . . . ?
N10 C7 N9 C6 1.2(4) . . . . ?
N10 C8 C14 C15A -140.8(4) . . . . ?
N10 C8 C14 C18 37.6(5) . . . . ?
